data_1520579
loop_
_publ_author_name
'Palomas, David'
'Kalamaras, Christos'
'Haycock, Peter'
'White, Andrew J. P.'
'Hellgardt, Klaus'
'Horton, Andrew'
'Crimmin, Mark R.'

_publ_section_title
;
 Re-evaluating selectivity as a determining factor in peroxidative methane
 oxidation by multimetallic copper complexes
;
_journal_issue 8
_journal_name_full 'Catal. Sci. Technol.'
_journal_page_first 4108
_journal_paper_doi 10.1039/C5CY00462D
_journal_volume 5
_journal_year 2015
_chemical_formula_moiety 'C24 H52 B4 Cu4 N4 O17, 2(B F4)'
_chemical_formula_sum 'C24 H52 B6 Cu4 F8 N4 O17'
_chemical_formula_weight 1139.71
_chemical_name_systematic
;
 ?
;
_space_group_crystal_system monoclinic
_space_group_IT_number 15
_space_group_name_Hall '-C 2yc'
_space_group_name_H-M_alt 'C 1 2/c 1'
_symmetry_space_group_name_Hall '-C 2yc'
_symmetry_space_group_name_H-M 'C 1 2/c 1'
_atom_sites_solution_hydrogens geom
_audit_creation_method SHELXL
_audit_update_record
;
2014-10-08 deposited with the CCDC.
2015-06-18 downloaded from the CCDC.
;
_cell_angle_alpha 90
_cell_angle_beta 90.991(3)
_cell_angle_gamma 90
_cell_formula_units_Z 4
_cell_length_a 14.4651(5)
_cell_length_b 19.3815(6)
_cell_length_c 14.1054(5)
_cell_measurement_reflns_used 3719
_cell_measurement_temperature 173
_cell_measurement_theta_max 27.6600
_cell_measurement_theta_min 3.0480
_cell_volume 3953.9(2)
_computing_cell_refinement 'CrysAlisPro, Agilent Technologies'
_computing_data_collection 'CrysAlisPro, Agilent Technologies'
_computing_data_reduction 'CrysAlisPro, Agilent Technologies'
_computing_molecular_graphics 'Bruker SHELXTL'
_computing_publication_material 'CIFTAB-2013 (Sheldrick, 2013)'
_computing_structure_refinement 'SHELXL-2013 (Sheldrick, 2013)'
_computing_structure_solution 'SHELXS-2013 (Sheldrick, 2013)'
_diffrn_ambient_temperature 173
_diffrn_detector_area_resol_mean 16.0382
_diffrn_measured_fraction_theta_full 0.997
_diffrn_measured_fraction_theta_max 0.848
_diffrn_measurement_device_type 'Agilent Xcalibur 3 E'
_diffrn_measurement_method 'omega scans'
_diffrn_radiation_type MoK\a
_diffrn_radiation_wavelength 0.71073
_diffrn_reflns_av_R_equivalents 0.0261
_diffrn_reflns_av_unetI/netI 0.0367
_diffrn_reflns_laue_measured_fraction_full 0.997
_diffrn_reflns_laue_measured_fraction_max 0.848
_diffrn_reflns_limit_h_max 17
_diffrn_reflns_limit_h_min -17
_diffrn_reflns_limit_k_max 25
_diffrn_reflns_limit_k_min -25
_diffrn_reflns_limit_l_max 12
_diffrn_reflns_limit_l_min -17
_diffrn_reflns_number 11325
_diffrn_reflns_point_group_measured_fraction_full 0.997
_diffrn_reflns_point_group_measured_fraction_max 0.848
_diffrn_reflns_theta_full 25.242
_diffrn_reflns_theta_max 28.289
_diffrn_reflns_theta_min 2.550
_diffrn_source 'Enhance (Mo) X-ray Source'
_exptl_absorpt_coefficient_mu 2.237
_exptl_absorpt_correction_T_max 0.765
_exptl_absorpt_correction_T_min 0.629
_exptl_absorpt_correction_type analytical
_exptl_absorpt_process_details
;
CrysAlisPro, Agilent Technologies,
Version 1.171.37.33a (release 28-03-2014 CrysAlis171 .NET)
(compiled Mar 28 2014,12:25:20)
Analytical numeric absorption correction using a multifaceted crystal
model based on expressions derived by R.C. Clark & J.S. Reid.
(Clark, R. C. & Reid, J. S. (1995). Acta Cryst. A51, 887-897)
Empirical absorption correction using spherical harmonics,
implemented in SCALE3 ABSPACK scaling algorithm.
;
_exptl_crystal_colour Green
_exptl_crystal_density_diffrn 1.915
_exptl_crystal_description blocks
_exptl_crystal_F_000 2312
_exptl_crystal_size_max 0.31
_exptl_crystal_size_mid 0.24
_exptl_crystal_size_min 0.14
_refine_diff_density_max 0.662
_refine_diff_density_min -0.423
_refine_diff_density_rms 0.086
_refine_ls_extinction_method none
_refine_ls_goodness_of_fit_ref 1.031
_refine_ls_hydrogen_treatment constr
_refine_ls_matrix_type full
_refine_ls_number_parameters 417
_refine_ls_number_reflns 4161
_refine_ls_number_restraints 383
_refine_ls_restrained_S_all 1.135
_refine_ls_R_factor_all 0.0423
_refine_ls_R_factor_gt 0.0342
_refine_ls_shift/su_max 0.001
_refine_ls_shift/su_mean 0.000
_refine_ls_structure_factor_coef Fsqd
_refine_ls_weighting_details 'w=1/[\s^2^(Fo^2^)+(0.0363P)^2^+11.7959P] where P=(Fo^2^+2Fc^2^)/3'
_refine_ls_weighting_scheme calc
_refine_ls_wR_factor_gt 0.0802
_refine_ls_wR_factor_ref 0.0848
_reflns_Friedel_coverage 0.000
_reflns_number_gt 3590
_reflns_number_total 4161
_reflns_threshold_expression 'I > 2\s(I)'
_cod_data_source_file c5cy00462d2.cif
_cod_data_source_block 4
_cod_depositor_comments 'Adding full bibliography for 1520578--1520579.cif.'
_cod_database_code 1520579
_shelx_space_group_comment
;
The symmetry employed for this shelxl refinement is uniquely defined
by the following loop, which should always be used as a source of
symmetry information in preference to the above space-group names.
They are only intended as comments.
;
_shelxl_version_number 2013-4

loop_
_space_group_symop_operation_xyz
'x, y, z'
'-x, y, -z+1/2'
'x+1/2, y+1/2, z'
'-x+1/2, y+1/2, -z+1/2'
'-x, -y, -z'
'x, -y, z-1/2'
'-x+1/2, -y+1/2, -z'
'x+1/2, -y+1/2, z-1/2'

loop_
_atom_site_label
_atom_site_type_symbol
_atom_site_fract_x
_atom_site_fract_y
_atom_site_fract_z
_atom_site_U_iso_or_equiv
_atom_site_adp_type
_atom_site_occupancy
_atom_site_site_symmetry_order
_atom_site_calc_flag
_atom_site_refinement_flags_posn
_atom_site_refinement_flags_adp
_atom_site_refinement_flags_occupancy
_atom_site_disorder_assembly
_atom_site_disorder_group
Cu1 Cu 0.59806(2) 0.16898(2) 0.20847(2) 0.01495(10) Uani 1 1 d . . . . .
Cu2 Cu 0.53962(2) 0.28770(2) 0.35226(2) 0.01505(10) Uani 1 1 d . . . . .
B1 B 0.5692(2) 0.13563(16) 0.4266(2) 0.0181(7) Uani 1 1 d . . . . .
B2 B 0.6726(2) 0.32146(18) 0.1862(3) 0.0241(7) Uani 1 1 d . . . . .
N1 N 0.70065(17) 0.10705(12) 0.16791(18) 0.0208(5) Uani 1 1 d . . . . .
N11 N 0.57859(19) 0.35012(12) 0.45946(18) 0.0227(6) Uani 1 1 d . . . . .
O21 O 0.60524(15) 0.09436(10) 0.50046(14) 0.0220(5) Uani 1 1 d . . . . .
O22 O 0.74445(15) 0.36367(11) 0.15302(17) 0.0294(5) Uani 1 1 d . . . . .
O23 O 0.5000 0.22832(13) 0.2500 0.0121(5) Uani 1 2 d S T P A .
C2 C 0.6991(4) 0.0469(3) 0.2283(4) 0.0254(14) Uani 0.520(4) 1 d D . P A 1
H2A H 0.7581 0.0215 0.2235 0.030 Uiso 0.520(4) 1 calc R U P A 1
H2B H 0.6482 0.0158 0.2079 0.030 Uiso 0.520(4) 1 calc R U P A 1
C3 C 0.6852(14) 0.0694(9) 0.3278(10) 0.027(4) Uani 0.520(4) 1 d D . P A 1
H3A H 0.6741 0.0286 0.3683 0.033 Uiso 0.520(4) 1 calc R U P A 1
H3B H 0.7414 0.0931 0.3519 0.033 Uiso 0.520(4) 1 calc R U P A 1
O4 O 0.6076(3) 0.1153(2) 0.3317(3) 0.0147(9) Uani 0.520(4) 1 d D . P A 1
C5 C 0.7843(4) 0.1473(3) 0.1666(5) 0.0226(13) Uani 0.520(4) 1 d D . P A 1
H5A H 0.8293 0.1244 0.1248 0.027 Uiso 0.520(4) 1 calc R U P A 1
H5B H 0.8117 0.1487 0.2314 0.027 Uiso 0.520(4) 1 calc R U P A 1
C6 C 0.7684(5) 0.2200(3) 0.1322(6) 0.0223(16) Uani 0.520(4) 1 d D . P A 1
H6A H 0.8248 0.2483 0.1418 0.027 Uiso 0.520(4) 1 calc R U P A 1
H6B H 0.7512 0.2204 0.0639 0.027 Uiso 0.520(4) 1 calc R U P A 1
O7 O 0.6945(4) 0.2461(3) 0.1876(5) 0.0159(12) Uani 0.520(4) 1 d D . P A 1
C8 C 0.6756(4) 0.0836(3) 0.0638(4) 0.0253(14) Uani 0.520(4) 1 d D . P A 1
H8A H 0.6951 0.1197 0.0187 0.030 Uiso 0.520(4) 1 calc R U P A 1
H8B H 0.7097 0.0407 0.0490 0.030 Uiso 0.520(4) 1 calc R U P A 1
C9 C 0.5738(6) 0.0710(5) 0.0516(7) 0.020(2) Uani 0.520(4) 1 d D . P A 1
H9A H 0.5545 0.0811 -0.0146 0.024 Uiso 0.520(4) 1 calc R U P A 1
H9B H 0.5600 0.0219 0.0647 0.024 Uiso 0.520(4) 1 calc R U P A 1
O10 O 0.5258(3) 0.1119(2) 0.1119(3) 0.0191(9) Uani 0.520(4) 1 d D . P A 1
C12 C 0.6329(4) 0.3078(3) 0.5324(4) 0.0228(13) Uani 0.520(4) 1 d D . P A 1
H12A H 0.6991 0.3060 0.5157 0.027 Uiso 0.520(4) 1 calc R U P A 1
H12B H 0.6277 0.3286 0.5962 0.027 Uiso 0.520(4) 1 calc R U P A 1
C13 C 0.5923(15) 0.2372(5) 0.5312(9) 0.017(5) Uani 0.520(4) 1 d D . P A 1
H13A H 0.6266 0.2069 0.5760 0.020 Uiso 0.520(4) 1 calc R U P A 1
H13B H 0.5269 0.2390 0.5505 0.020 Uiso 0.520(4) 1 calc R U P A 1
O14 O 0.5985(3) 0.21097(18) 0.4372(3) 0.0148(9) Uani 0.520(4) 1 d D . P A 1
C15 C 0.6522(4) 0.4022(3) 0.4183(4) 0.0225(13) Uani 0.520(4) 1 d D . P A 1
H15A H 0.6199 0.4439 0.3941 0.027 Uiso 0.520(4) 1 calc R U P A 1
H15B H 0.6952 0.4168 0.4699 0.027 Uiso 0.520(4) 1 calc R U P A 1
C16 C 0.7060(7) 0.3704(5) 0.3402(6) 0.0194(19) Uani 0.520(4) 1 d D . P A 1
H16A H 0.7451 0.4054 0.3092 0.023 Uiso 0.520(4) 1 calc R U P A 1
H16B H 0.7462 0.3330 0.3651 0.023 Uiso 0.520(4) 1 calc R U P A 1
O17 O 0.6386(3) 0.3432(2) 0.2740(3) 0.0175(9) Uani 0.520(4) 1 d D . P A 1
C18 C 0.5043(4) 0.3867(3) 0.4973(4) 0.0210(13) Uani 0.520(4) 1 d D . P A 1
H18A H 0.5257 0.4323 0.5208 0.025 Uiso 0.520(4) 1 calc R U P A 1
H18B H 0.4782 0.3609 0.5512 0.025 Uiso 0.520(4) 1 calc R U P A 1
C19 C 0.4319(6) 0.3962(4) 0.4212(5) 0.0204(18) Uani 0.520(4) 1 d D . P A 1
H19A H 0.3755 0.4173 0.4476 0.025 Uiso 0.520(4) 1 calc R U P A 1
H19B H 0.4550 0.4264 0.3702 0.025 Uiso 0.520(4) 1 calc R U P A 1
O20 O 0.4120(3) 0.3269(2) 0.3847(3) 0.0164(9) Uani 0.520(4) 1 d D . P A 1
C2' C 0.7472(4) 0.0765(3) 0.2618(4) 0.0215(14) Uiso 0.480(4) 1 d D . P A 2
H2'A H 0.7769 0.0317 0.2478 0.026 Uiso 0.480(4) 1 calc R U P A 2
H2'B H 0.7954 0.1085 0.2860 0.026 Uiso 0.480(4) 1 calc R U P A 2
C3' C 0.6751(14) 0.0667(9) 0.3349(11) 0.018(4) Uiso 0.480(4) 1 d D . P A 2
H3'A H 0.6285 0.0327 0.3127 0.021 Uiso 0.480(4) 1 calc R U P A 2
H3'B H 0.7036 0.0497 0.3948 0.021 Uiso 0.480(4) 1 calc R U P A 2
O4' O 0.6326(4) 0.1331(3) 0.3493(4) 0.0147(13) Uiso 0.480(4) 1 d D . P A 2
C5' C 0.7730(5) 0.1503(4) 0.1226(6) 0.0226(18) Uiso 0.480(4) 1 d D . P A 2
H5'A H 0.7592 0.1541 0.0538 0.027 Uiso 0.480(4) 1 calc R U P A 2
H5'B H 0.8339 0.1274 0.1305 0.027 Uiso 0.480(4) 1 calc R U P A 2
C6' C 0.7777(6) 0.2218(4) 0.1656(6) 0.021(2) Uiso 0.480(4) 1 d D . P A 2
H6'A H 0.8007 0.2193 0.2320 0.025 Uiso 0.480(4) 1 calc R U P A 2
H6'B H 0.8201 0.2514 0.1292 0.025 Uiso 0.480(4) 1 calc R U P A 2
O7' O 0.6854(5) 0.2496(4) 0.1620(5) 0.017(2) Uiso 0.480(4) 1 d D . P A 2
C8' C 0.6666(4) 0.0520(3) 0.1107(5) 0.0228(14) Uiso 0.480(4) 1 d D . P A 2
H8'A H 0.6418 0.0145 0.1505 0.027 Uiso 0.480(4) 1 calc R U P A 2
H8'B H 0.7162 0.0331 0.0708 0.027 Uiso 0.480(4) 1 calc R U P A 2
C9' C 0.5902(7) 0.0840(5) 0.0496(9) 0.019(3) Uiso 0.480(4) 1 d D . P A 2
H9'A H 0.6207 0.1019 -0.0077 0.022 Uiso 0.480(4) 1 calc R U P A 2
H9'B H 0.5505 0.0452 0.0282 0.022 Uiso 0.480(4) 1 calc R U P A 2
O10' O 0.5294(3) 0.1366(2) 0.0791(3) 0.0134(11) Uiso 0.480(4) 1 d D . P A 2
C12' C 0.5576(5) 0.3082(3) 0.5506(5) 0.0251(15) Uiso 0.480(4) 1 d D . P A 2
H12C H 0.5893 0.3296 0.6060 0.030 Uiso 0.480(4) 1 calc R U P A 2
H12D H 0.4902 0.3084 0.5621 0.030 Uiso 0.480(4) 1 calc R U P A 2
C13' C 0.5906(19) 0.2358(7) 0.5383(11) 0.030(7) Uiso 0.480(4) 1 d D . P A 2
H13C H 0.6589 0.2350 0.5344 0.037 Uiso 0.480(4) 1 calc R U P A 2
H13D H 0.5724 0.2073 0.5932 0.037 Uiso 0.480(4) 1 calc R U P A 2
O14' O 0.5501(3) 0.2088(2) 0.4533(3) 0.0144(10) Uiso 0.480(4) 1 d D . P A 2
C15' C 0.6680(4) 0.3704(4) 0.4518(5) 0.0229(15) Uiso 0.480(4) 1 d D . P A 2
H15C H 0.7097 0.3347 0.4788 0.027 Uiso 0.480(4) 1 calc R U P A 2
H15D H 0.6783 0.4139 0.4872 0.027 Uiso 0.480(4) 1 calc R U P A 2
C16' C 0.6879(8) 0.3809(6) 0.3491(8) 0.024(3) Uiso 0.480(4) 1 d D . P A 2
H16C H 0.6501 0.4193 0.3231 0.029 Uiso 0.480(4) 1 calc R U P A 2
H16D H 0.7540 0.3924 0.3410 0.029 Uiso 0.480(4) 1 calc R U P A 2
O17' O 0.6657(3) 0.3179(2) 0.3005(3) 0.0180(11) Uiso 0.480(4) 1 d D . P A 2
C18' C 0.5058(4) 0.4084(4) 0.4557(6) 0.0205(15) Uiso 0.480(4) 1 d D . P A 2
H18C H 0.5047 0.4312 0.5185 0.025 Uiso 0.480(4) 1 calc R U P A 2
H18D H 0.5256 0.4433 0.4089 0.025 Uiso 0.480(4) 1 calc R U P A 2
C19' C 0.4098(6) 0.3860(5) 0.4302(7) 0.018(3) Uiso 0.480(4) 1 d D . P A 2
H19C H 0.3837 0.3578 0.4818 0.021 Uiso 0.480(4) 1 calc R U P A 2
H19D H 0.3695 0.4266 0.4196 0.021 Uiso 0.480(4) 1 calc R U P A 2
O20' O 0.4157(3) 0.3459(3) 0.3448(4) 0.0180(12) Uiso 0.480(4) 1 d D . P A 2
B10 B 0.4813(6) 0.5629(5) 0.2613(7) 0.021(2) Uiso 0.350(7) 1 d D U P B -1
F11 F 0.4905(8) 0.6329(3) 0.2626(10) 0.035(2) Uiso 0.350(7) 1 d D U P B -1
F12 F 0.5557(6) 0.5263(4) 0.2966(6) 0.044(2) Uiso 0.350(7) 1 d D U P B -1
F13 F 0.4612(7) 0.5427(3) 0.1692(4) 0.0293(18) Uiso 0.350(7) 1 d D U P B -1
F14 F 0.4052(4) 0.5501(4) 0.3180(5) 0.0330(16) Uiso 0.350(7) 1 d D U P B -1
B10' B 0.5006(12) 0.5626(8) 0.2667(10) 0.029(3) Uiso 0.150(7) 1 d D U P B -2
F11' F 0.5116(13) 0.6331(6) 0.2710(14) 0.022(4) Uiso 0.150(7) 1 d D U P B -2
F12' F 0.5697(8) 0.5352(6) 0.3264(10) 0.011(3) Uiso 0.150(7) 1 d D U P B -2
F13' F 0.5110(14) 0.5410(7) 0.1743(8) 0.040(4) Uiso 0.150(7) 1 d D U P B -2
F14' F 0.4159(9) 0.5397(9) 0.2985(13) 0.046(4) Uiso 0.150(7) 1 d D U P B -2
B20 B 0.9993(12) 0.3779(7) 0.2449(12) 0.031(7) Uiso 0.212(3) 1 d D U P C -1
F21 F 0.9414(9) 0.3380(6) 0.1871(9) 0.041(3) Uiso 0.212(3) 1 d D U P C -1
F22 F 0.9498(12) 0.4063(6) 0.3189(9) 0.034(3) Uiso 0.212(3) 1 d D U P C -1
F23 F 1.0696(11) 0.3359(9) 0.2812(13) 0.045(6) Uiso 0.212(3) 1 d D U P C -1
F24 F 1.0373(13) 0.4301(7) 0.1902(11) 0.058(5) Uiso 0.212(3) 1 d D U P C -1
B20' B 0.9937(11) 0.3868(7) 0.2450(11) 0.029(6) Uiso 0.205(3) 1 d D U P D -2
F21' F 0.9262(9) 0.3356(8) 0.2415(12) 0.032(4) Uiso 0.205(3) 1 d D U P D -2
F22' F 0.9862(11) 0.4231(7) 0.3295(7) 0.017(2) Uiso 0.205(3) 1 d D U P D -2
F23' F 1.0821(8) 0.3583(7) 0.2407(10) 0.045(4) Uiso 0.205(3) 1 d D U P D -2
F24' F 0.9809(10) 0.4344(7) 0.1729(9) 0.055(4) Uiso 0.205(3) 1 d D U P D -2
B20" B 0.9879(14) 0.3718(10) 0.2469(14) 0.018(11) Uiso 0.083(3) 1 d D U P E -3
F21" F 0.9651(18) 0.3033(10) 0.2299(19) 0.060(8) Uiso 0.083(3) 1 d D U P E -3
F22" F 0.9191(16) 0.4022(12) 0.3000(16) 0.030(7) Uiso 0.083(3) 1 d D U P E -3
F23" F 1.0721(15) 0.3755(16) 0.295(2) 0.077(9) Uiso 0.083(3) 1 d D U P E -3
F24" F 0.992(2) 0.4049(13) 0.1599(14) 0.034(7) Uiso 0.083(3) 1 d D U P E -3

loop_
_atom_site_aniso_label
_atom_site_aniso_U_11
_atom_site_aniso_U_22
_atom_site_aniso_U_33
_atom_site_aniso_U_23
_atom_site_aniso_U_13
_atom_site_aniso_U_12
Cu1 0.01396(18) 0.01449(18) 0.01656(19) -0.00225(13) 0.00465(13) 0.00132(13)
Cu2 0.01902(19) 0.01392(17) 0.01222(18) -0.00225(13) 0.00041(13) 0.00090(13)
B1 0.0211(17) 0.0156(15) 0.0175(17) 0.0011(12) -0.0013(13) 0.0024(13)
B2 0.0208(17) 0.0192(16) 0.033(2) -0.0008(14) 0.0062(14) -0.0045(14)
N1 0.0197(13) 0.0193(12) 0.0236(14) -0.0035(10) 0.0072(10) 0.0031(10)
N11 0.0341(15) 0.0165(12) 0.0175(13) -0.0021(10) -0.0015(11) 0.0057(11)
O21 0.0296(12) 0.0163(10) 0.0200(11) 0.0045(8) -0.0065(9) 0.0006(9)
O22 0.0192(11) 0.0215(11) 0.0478(15) 0.0076(10) 0.0071(10) -0.0063(9)
O23 0.0110(13) 0.0117(12) 0.0137(13) 0.000 0.0027(10) 0.000
C2 0.026(3) 0.022(3) 0.028(3) -0.002(3) 0.002(2) 0.006(3)
C3 0.033(7) 0.020(5) 0.029(6) 0.002(3) -0.001(4) 0.017(4)
O4 0.016(2) 0.013(2) 0.015(2) 0.0005(17) 0.0015(17) 0.0022(19)
C5 0.013(3) 0.030(3) 0.025(4) 0.002(3) 0.001(2) 0.007(2)
C6 0.015(3) 0.032(4) 0.020(4) -0.003(3) 0.007(3) -0.002(2)
O7 0.013(2) 0.017(2) 0.017(3) 0.009(2) 0.008(2) 0.0040(16)
C8 0.029(3) 0.033(3) 0.014(3) -0.012(3) 0.002(2) 0.012(3)
C9 0.026(4) 0.008(3) 0.026(4) -0.011(3) -0.001(3) 0.001(3)
O10 0.017(2) 0.022(2) 0.018(2) -0.006(2) 0.0028(16) 0.0039(17)
C12 0.026(3) 0.024(3) 0.018(3) -0.004(2) -0.006(2) 0.002(2)
C13 0.030(7) 0.015(6) 0.005(4) 0.001(2) -0.001(3) 0.001(2)
O14 0.016(2) 0.0142(19) 0.014(2) 0.0014(14) -0.0024(16) 0.0003(16)
C15 0.023(3) 0.020(3) 0.024(3) -0.004(3) -0.001(2) -0.004(2)
C16 0.013(4) 0.019(4) 0.026(4) -0.003(3) -0.002(3) -0.008(4)
O17 0.014(2) 0.023(2) 0.016(2) -0.0036(18) 0.0022(16) -0.0093(18)
C18 0.028(3) 0.021(3) 0.014(3) -0.007(3) 0.000(2) 0.000(2)
C19 0.023(4) 0.016(4) 0.023(4) -0.008(3) 0.010(3) -0.003(3)
O20 0.015(2) 0.013(2) 0.021(2) -0.0078(19) 0.0005(16) 0.0037(15)

loop_
_atom_type_symbol
_atom_type_description
_atom_type_scat_dispersion_real
_atom_type_scat_dispersion_imag
_atom_type_scat_source
C C 0.0033 0.0016 'International Tables Vol C Tables 4.2.6.8 and 6.1.1.4'
H H 0.0000 0.0000 'International Tables Vol C Tables 4.2.6.8 and 6.1.1.4'
B B 0.0013 0.0007 'International Tables Vol C Tables 4.2.6.8 and 6.1.1.4'
Cu Cu 0.3201 1.2651 'International Tables Vol C Tables 4.2.6.8 and 6.1.1.4'
F F 0.0171 0.0103 'International Tables Vol C Tables 4.2.6.8 and 6.1.1.4'
N N 0.0061 0.0033 'International Tables Vol C Tables 4.2.6.8 and 6.1.1.4'
O O 0.0106 0.0060 'International Tables Vol C Tables 4.2.6.8 and 6.1.1.4'

loop_
_geom_angle_atom_site_label_1
_geom_angle_atom_site_label_2
_geom_angle_atom_site_label_3
_geom_angle
_geom_angle_site_symmetry_1
_geom_angle_site_symmetry_3
O23 Cu1 N1 178.91(8) . .
O23 Cu1 O4 94.90(11) . .
N1 Cu1 O4 84.10(13) . .
O23 Cu1 O10 98.98(11) . .
N1 Cu1 O10 81.78(13) . .
O4 Cu1 O10 108.7(2) . .
O23 Cu1 O7 96.55(16) . .
N1 Cu1 O7 83.52(17) . .
O4 Cu1 O7 117.2(2) . .
O10 Cu1 O7 129.7(2) . .
O23 Cu1 O7' 95.8(2) . .
N1 Cu1 O7' 84.5(2) . .
O23 Cu1 O10' 95.77(12) . .
N1 Cu1 O10' 85.19(14) . .
O7' Cu1 O10' 102.8(2) . .
O23 Cu1 O4' 94.15(14) . .
N1 Cu1 O4' 84.78(15) . .
O7' Cu1 O4' 113.2(2) . .
O10' Cu1 O4' 141.5(2) . .
O23 Cu2 N11 178.97(8) . .
O23 Cu2 O20 97.54(11) . .
N11 Cu2 O20 81.43(13) . .
O23 Cu2 O17' 99.11(13) . .
N11 Cu2 O17' 81.78(15) . .
O23 Cu2 O14 96.76(11) . .
N11 Cu2 O14 83.70(12) . .
O20 Cu2 O14 119.74(18) . .
O23 Cu2 O14' 95.19(13) . .
N11 Cu2 O14' 84.92(13) . .
O17' Cu2 O14' 113.23(19) . .
O23 Cu2 O17 96.21(10) . .
N11 Cu2 O17 84.44(13) . .
O20 Cu2 O17 123.14(18) . .
O14 Cu2 O17 112.89(18) . .
O23 Cu2 O20' 92.32(13) . .
N11 Cu2 O20' 86.72(15) . .
O17' Cu2 O20' 125.75(19) . .
O14' Cu2 O20' 118.27(19) . .
O21 B1 O10' 114.0(3) . 2_655
O21 B1 O4' 108.0(3) . .
O10' B1 O4' 127.4(4) 2_655 .
O21 B1 O14' 114.9(3) . .
O10' B1 O14' 79.2(3) 2_655 .
O4' B1 O14' 110.3(3) . .
O21 B1 O4 111.7(3) . .
O21 B1 O14 111.8(3) . .
O4 B1 O14 103.3(3) . .
O21 B1 O10 114.1(3) . 2_655
O4 B1 O10 87.1(3) . 2_655
O14 B1 O10 124.5(3) . 2_655
O17 B2 O22 113.0(3) . .
O22 B2 O20' 111.5(3) . 2_655
O22 B2 O7' 112.4(4) . .
O20' B2 O7' 111.4(4) 2_655 .
O17 B2 O7 111.1(4) . .
O22 B2 O7 114.4(3) . .
O17 B2 O20 105.1(3) . 2_655
O22 B2 O20 108.7(3) . 2_655
O7 B2 O20 103.7(4) . 2_655
O22 B2 O17' 114.5(3) . .
O20' B2 O17' 104.5(3) 2_655 .
O7' B2 O17' 101.8(4) . .
C5 N1 C2 117.8(4) . .
C8' N1 C5' 114.6(4) . .
C5 N1 C8 108.9(4) . .
C2 N1 C8 108.1(4) . .
C8' N1 C2' 109.3(4) . .
C5' N1 C2' 106.0(4) . .
C8' N1 Cu1 111.2(3) . .
C5 N1 Cu1 107.9(3) . .
C2 N1 Cu1 107.2(3) . .
C5' N1 Cu1 108.4(3) . .
C8 N1 Cu1 106.3(2) . .
C2' N1 Cu1 106.9(3) . .
C18 N11 C12 113.9(4) . .
C15' N11 C18' 115.8(4) . .
C15' N11 C12' 114.7(4) . .
C18' N11 C12' 105.5(4) . .
C18 N11 C15 109.9(4) . .
C12 N11 C15 104.4(4) . .
C15' N11 Cu2 111.7(3) . .
C18 N11 Cu2 112.6(3) . .
C12 N11 Cu2 108.6(2) . .
C18' N11 Cu2 103.4(3) . .
C12' N11 Cu2 104.6(3) . .
C15 N11 Cu2 106.8(2) . .
Cu2 O23 Cu2 106.56(12) . 2_655
Cu2 O23 Cu1 109.911(14) . 2_655
Cu2 O23 Cu1 111.948(14) 2_655 2_655
Cu2 O23 Cu1 111.949(14) . .
Cu2 O23 Cu1 109.910(14) 2_655 .
Cu1 O23 Cu1 106.64(12) 2_655 .
N1 C2 C3 108.9(7) . .
O4 C3 C2 109.6(11) . .
C3 O4 B1 119.8(6) . .
C3 O4 Cu1 109.1(6) . .
B1 O4 Cu1 127.2(3) . .
N1 C5 C6 112.8(5) . .
O7 C6 C5 105.4(5) . .
C6 O7 B2 120.0(5) . .
C6 O7 Cu1 109.6(4) . .
B2 O7 Cu1 124.3(3) . .
C9 C8 N1 111.4(5) . .
O10 C9 C8 110.1(6) . .
C9 O10 B1 114.6(5) . 2_655
C9 O10 Cu1 118.3(4) . .
B1 O10 Cu1 121.3(3) 2_655 .
C13 C12 N11 106.8(7) . .
O14 C13 C12 107.9(11) . .
C13 O14 B1 114.3(6) . .
C13 O14 Cu2 104.4(5) . .
B1 O14 Cu2 121.0(2) . .
C16 C15 N11 111.6(5) . .
O17 C16 C15 106.0(7) . .
B2 O17 C16 116.1(5) . .
B2 O17 Cu2 123.9(3) . .
C16 O17 Cu2 107.7(4) . .
N11 C18 C19 108.7(5) . .
O20 C19 C18 105.6(5) . .
C19 O20 B2 115.5(4) . 2_655
C19 O20 Cu2 104.3(4) . .
B2 O20 Cu2 121.7(3) 2_655 .
C3' C2' N1 109.4(8) . .
O4' C3' C2' 106.8(12) . .
B1 O4' C3' 114.7(7) . .
B1 O4' Cu1 123.2(3) . .
C3' O4' Cu1 104.5(7) . .
N1 C5' C6' 111.7(6) . .
O7' C6' C5' 107.0(7) . .
C6' O7' B2 118.3(6) . .
C6' O7' Cu1 105.7(5) . .
B2 O7' Cu1 123.8(5) . .
N1 C8' C9' 104.9(6) . .
O10' C9' C8' 125.2(9) . .
C9' O10' B1 126.9(5) . 2_655
C9' O10' Cu1 100.4(5) . .
B1 O10' Cu1 119.8(3) 2_655 .
C13' C12' N11 109.1(9) . .
O14' C13' C12' 108.3(12) . .
C13' O14' B1 119.1(7) . .
C13' O14' Cu2 109.2(7) . .
B1 O14' Cu2 122.2(3) . .
N11 C15' C16' 108.5(7) . .
O17' C16' C15' 107.5(9) . .
C16' O17' B2 115.0(6) . .
C16' O17' Cu2 105.4(5) . .
B2 O17' Cu2 115.8(3) . .
C19' C18' N11 115.2(6) . .
O20' C19' C18' 106.9(7) . .
B2 O20' C19' 111.9(5) 2_655 .
B2 O20' Cu2 126.3(3) 2_655 .
C19' O20' Cu2 108.0(5) . .
F11 B10 F12 115.6(8) . .
F11 B10 F13 108.3(8) . .
F12 B10 F13 110.1(7) . .
F11 B10 F14 104.3(7) . .
F12 B10 F14 108.8(7) . .
F13 B10 F14 109.5(7) . .
F11' B10' F13' 109.2(11) . .
F11' B10' F14' 114.0(12) . .
F13' B10' F14' 108.7(11) . .
F11' B10' F12' 105.6(11) . .
F13' B10' F12' 111.3(12) . .
F14' B10' F12' 108.1(11) . .
F22 B20 F24 110.0(11) . .
F22 B20 F21 110.3(12) . .
F24 B20 F21 108.6(11) . .
F22 B20 F23 109.6(12) . .
F24 B20 F23 109.6(12) . .
F21 B20 F23 108.6(10) . .
F24' B20' F22' 106.4(10) . .
F24' B20' F21' 111.3(11) . .
F22' B20' F21' 109.0(11) . .
F24' B20' F23' 110.1(11) . .
F22' B20' F23' 108.9(11) . .
F21' B20' F23' 111.0(11) . .
F23" B20" F21" 109.8(12) . .
F23" B20" F22" 110.3(13) . .
F21" B20" F22" 109.2(13) . .
F23" B20" F24" 110.7(13) . .
F21" B20" F24" 107.7(12) . .
F22" B20" F24" 109.0(12) . .

loop_
_geom_bond_atom_site_label_1
_geom_bond_atom_site_label_2
_geom_bond_distance
_geom_bond_site_symmetry_2
Cu1 O23 1.9253(15) .
Cu1 N1 2.000(2) .
Cu1 O4 2.029(4) .
Cu1 O10 2.031(4) .
Cu1 O7 2.069(6) .
Cu1 O7' 2.120(8) .
Cu1 O10' 2.155(4) .
Cu1 O4' 2.156(5) .
Cu2 O23 1.9247(15) .
Cu2 N11 2.010(2) .
Cu2 O20 2.055(4) .
Cu2 O17' 2.061(5) .
Cu2 O14 2.083(4) .
Cu2 O14' 2.094(4) .
Cu2 O17 2.117(4) .
Cu2 O20' 2.119(5) .
B1 O21 1.407(4) .
B1 O10' 1.427(5) 2_655
B1 O4' 1.437(6) .
B1 O14' 1.494(5) .
B1 O4 1.511(5) .
B1 O14 1.527(5) .
B1 O10 1.538(5) 2_655
B2 O17 1.404(5) .
B2 O22 1.410(4) .
B2 O20' 1.424(6) 2_655
B2 O7' 1.448(8) .
B2 O7 1.495(7) .
B2 O20 1.571(5) 2_655
B2 O17' 1.618(6) .
N1 C8' 1.420(7) .
N1 C5 1.439(6) .
N1 C2 1.444(6) .
N1 C5' 1.493(8) .
N1 C8 1.574(6) .
N1 C2' 1.590(6) .
N11 C15' 1.357(7) .
N11 C18 1.401(6) .
N11 C12 1.524(6) .
N11 C18' 1.545(7) .
N11 C12' 1.555(7) .
N11 C15 1.585(6) .
O23 Cu2 1.9247(15) 2_655
O23 Cu1 1.9253(15) 2_655
C2 C3 1.486(14) .
C3 O4 1.434(11) .
C5 C6 1.508(8) .
C6 O7 1.427(7) .
C8 C9 1.499(10) .
C9 O10 1.362(8) .
O10 B1 1.538(5) 2_655
C12 C13 1.488(13) .
C13 O14 1.424(12) .
C15 C16 1.494(10) .
C16 O17 1.437(8) .
C18 C19 1.498(9) .
C19 O20 1.465(7) .
O20 B2 1.571(5) 2_655
C2' C3' 1.490(15) .
C3' O4' 1.443(13) .
C5' C6' 1.514(9) .
C6' O7' 1.440(9) .
C8' C9' 1.521(11) .
C9' O10' 1.414(10) .
O10' B1 1.427(5) 2_655
C12' C13' 1.495(14) .
C13' O14' 1.425(13) .
C15' C16' 1.496(12) .
C16' O17' 1.433(11) .
C18' C19' 1.493(9) .
C19' O20' 1.437(9) .
O20' B2 1.424(6) 2_655
B10 F11 1.364(8) .
B10 F12 1.376(9) .
B10 F13 1.383(10) .
B10 F14 1.394(9) .
B10' F11' 1.377(13) .
B10' F13' 1.380(13) .
B10' F14' 1.385(13) .
B10' F12' 1.400(13) .
B20 F22 1.389(13) .
B20 F24 1.391(13) .
B20 F21 1.392(13) .
B20 F23 1.393(13) .
B20' F24' 1.383(13) .
B20' F22' 1.390(13) .
B20' F21' 1.392(12) .
B20' F23' 1.395(13) .
B20" F23" 1.386(13) .
B20" F21" 1.386(13) .
B20" F22" 1.387(13) .
B20" F24" 1.387(13) .
